data_7019849
loop_
_publ_author_name
'Boyle, Timothy J.'
'Doan, Thu Q.'
'Steele, Leigh Anna M.'
'Apblett, Christopher'
'Hoppe, Sarah M.'
'Hawthorne, Krista'
'Kalinich, Robin M.'
'Sigmund, Wolfgang M.'

_publ_section_title
;
 Tin(ii) amide/alkoxide coordination compounds for production of Sn-based
 nanowires for lithium ion battery anode materials.
;
_journal_issue 31
_journal_name_full 'Dalton transactions (Cambridge, England : 2003)'
_journal_page_first 9349
_journal_page_last 9364
_journal_paper_doi 10.1039/c2dt30772c
_journal_volume 41
_journal_year 2012
_chemical_formula_moiety 'C32 H54 N2 O2 Sn2'
_chemical_formula_sum 'C32 H54 N2 O2 Sn2'
_chemical_formula_weight 736.15
_chemical_name_systematic
;
?
;
_space_group_IT_number 14
_symmetry_cell_setting monoclinic
_symmetry_space_group_name_Hall '-P 2ybc'
_symmetry_space_group_name_H-M 'P 1 21/c 1'
_atom_sites_solution_hydrogens geom
_atom_sites_solution_primary direct
_atom_sites_solution_secondary difmap
_audit_creation_method SHELXL-97
_cell_angle_alpha 90.00
_cell_angle_beta 100.9500(10)
_cell_angle_gamma 90.00
_cell_formula_units_Z 4
_cell_length_a 15.0543(15)
_cell_length_b 12.3130(12)
_cell_length_c 18.4523(18)
_cell_measurement_reflns_used 9947
_cell_measurement_temperature 203(2)
_cell_measurement_theta_max 28.11
_cell_measurement_theta_min 2.30
_cell_volume 3358.1(6)
_computing_cell_refinement 'Bruker SAINT'
_computing_data_collection 'Bruker APEX2'
_computing_data_reduction 'Bruker SAINT'
_computing_molecular_graphics 'Bruker SHELXTL'
_computing_publication_material 'Bruker SHELXTL'
_computing_structure_refinement 'SHELXL-97 (Sheldrick, 2008)'
_computing_structure_solution 'SHELXS-97 (Sheldrick, 2008)'
_diffrn_ambient_temperature 203(2)
_diffrn_measured_fraction_theta_full 0.996
_diffrn_measured_fraction_theta_max 0.923
_diffrn_measurement_device_type 'Bruker APEX-II CCD'
_diffrn_measurement_method '\f and \w scans'
_diffrn_radiation_monochromator graphite
_diffrn_radiation_source 'fine-focus sealed tube'
_diffrn_radiation_type MoK\a
_diffrn_radiation_wavelength 0.71073
_diffrn_reflns_av_R_equivalents 0.0187
_diffrn_reflns_av_sigmaI/netI 0.0178
_diffrn_reflns_limit_h_max 20
_diffrn_reflns_limit_h_min -19
_diffrn_reflns_limit_k_max 15
_diffrn_reflns_limit_k_min -16
_diffrn_reflns_limit_l_max 24
_diffrn_reflns_limit_l_min -24
_diffrn_reflns_number 27315
_diffrn_reflns_theta_full 25.28
_diffrn_reflns_theta_max 28.19
_diffrn_reflns_theta_min 2.00
_exptl_absorpt_coefficient_mu 1.516
_exptl_absorpt_correction_T_max 0.791
_exptl_absorpt_correction_T_min 0.735
_exptl_absorpt_correction_type multi-scan
_exptl_absorpt_process_details SADABS
_exptl_crystal_colour colorless
_exptl_crystal_density_diffrn 1.456
_exptl_crystal_density_meas ?
_exptl_crystal_density_method 'not measured'
_exptl_crystal_description irregular
_exptl_crystal_F_000 1504
_exptl_crystal_size_max 0.412
_exptl_crystal_size_mid 0.175
_exptl_crystal_size_min 0.155
_refine_diff_density_max 0.574
_refine_diff_density_min -0.243
_refine_diff_density_rms 0.062
_refine_ls_extinction_method none
_refine_ls_goodness_of_fit_ref 0.908
_refine_ls_hydrogen_treatment constr
_refine_ls_matrix_type full
_refine_ls_number_parameters 359
_refine_ls_number_reflns 7634
_refine_ls_number_restraints 0
_refine_ls_restrained_S_all 0.908
_refine_ls_R_factor_all 0.0238
_refine_ls_R_factor_gt 0.0211
_refine_ls_shift/su_max 0.001
_refine_ls_shift/su_mean 0.000
_refine_ls_structure_factor_coef Fsqd
_refine_ls_weighting_details 'calc w=1/[\s^2^(Fo^2^)+(0.0363P)^2^+1.6997P] where P=(Fo^2^+2Fc^2^)/3'
_refine_ls_weighting_scheme calc
_refine_ls_wR_factor_gt 0.0537
_refine_ls_wR_factor_ref 0.0555
_reflns_number_gt 7052
_reflns_number_total 7634
_reflns_threshold_expression >2sigma(I)
_cod_data_source_file c2dt30772c.txt
_cod_data_source_block mar312_0m
_cod_depositor_comments
;
The following automatic conversions were performed:

'_symmetry_cell_setting' value 'Monoclinic' changed to 'monoclinic'
according to /home/saulius/struct/CIF-dictionaries/cif_core.dic
dictionary named 'cif_core.dic' version 2.4.1 from 2010-06-29.

Automatic conversion script
Id: cif_fix_values 1891 2012-01-12 08:04:46Z andrius 

The following automatic conversions were performed:

'_exptl_crystal_density_meas' value 'not_measured' was changed to '?'
- the value is perceived as not measured.

Automatic conversion script
Id: cif_fix_values 3008 2015-01-20 13:52:24Z robertas 
;
_cod_original_sg_symbol_Hall -P2ybc
_cod_original_sg_symbol_H-M P2(1)/c
_cod_database_code 7019849

loop_
_symmetry_equiv_pos_as_xyz
'x, y, z'
'-x, y+1/2, -z+1/2'
'-x, -y, -z'
'x, -y-1/2, z-1/2'

loop_
_atom_site_label
_atom_site_type_symbol
_atom_site_fract_x
_atom_site_fract_y
_atom_site_fract_z
_atom_site_U_iso_or_equiv
_atom_site_adp_type
_atom_site_occupancy
_atom_site_symmetry_multiplicity
_atom_site_calc_flag
_atom_site_refinement_flags
Sn1 Sn 0.204483(8) 0.178058(10) 0.246881(6) 0.02539(4) Uani 1 1 d .
Sn2 Sn 0.102214(8) 0.042204(10) 0.091953(6) 0.02384(4) Uani 1 1 d .
N1 N 0.13778(10) 0.01583(12) 0.21651(8) 0.0256(3) Uani 1 1 d .
N2 N 0.22251(10) 0.15440(12) 0.12904(8) 0.0257(3) Uani 1 1 d .
O1 O 0.33093(8) 0.12367(10) 0.29930(7) 0.0273(3) Uani 1 1 d .
O2 O 0.17478(8) -0.08960(10) 0.05992(6) 0.0253(2) Uani 1 1 d .
C1 C 0.37714(12) 0.16986(15) 0.36332(10) 0.0261(4) Uani 1 1 d .
C2 C 0.43686(12) 0.25866(15) 0.36019(10) 0.0287(4) Uani 1 1 d .
C3 C 0.47098(13) 0.31398(16) 0.42567(11) 0.0334(4) Uani 1 1 d .
H3 H 0.5063 0.3755 0.4238 0.040 Uiso 1 1 calc R
C4 C 0.45393(13) 0.28026(18) 0.49303(11) 0.0348(4) Uani 1 1 d .
H4 H 0.4737 0.3213 0.5353 0.042 Uiso 1 1 calc R
C5 C 0.40726(13) 0.18496(17) 0.49653(11) 0.0320(4) Uani 1 1 d .
H5 H 0.4001 0.1591 0.5424 0.038 Uiso 1 1 calc R
C6 C 0.37034(12) 0.12576(15) 0.43351(10) 0.0277(4) Uani 1 1 d .
C7 C 0.32695(13) 0.01440(17) 0.44282(11) 0.0328(4) Uani 1 1 d .
C8 C 0.22323(14) 0.02386(18) 0.42322(12) 0.0382(5) Uani 1 1 d .
H8A H 0.2058 0.0525 0.3742 0.057 Uiso 1 1 calc R
H8B H 0.2025 0.0716 0.4576 0.057 Uiso 1 1 calc R
H8C H 0.1967 -0.0466 0.4256 0.057 Uiso 1 1 calc R
C9 C 0.36451(15) -0.07159(17) 0.39597(12) 0.0380(4) Uani 1 1 d .
H9A H 0.3586 -0.0459 0.3462 0.057 Uiso 1 1 calc R
H9B H 0.3312 -0.1380 0.3963 0.057 Uiso 1 1 calc R
H9C H 0.4272 -0.0845 0.4162 0.057 Uiso 1 1 calc R
C10 C 0.35087(18) -0.0277(2) 0.52271(12) 0.0487(6) Uani 1 1 d .
H10A H 0.3271 -0.0996 0.5251 0.073 Uiso 1 1 calc R
H10B H 0.3250 0.0196 0.5545 0.073 Uiso 1 1 calc R
H10C H 0.4154 -0.0292 0.5383 0.073 Uiso 1 1 calc R
C11 C 0.47158(14) 0.28984(18) 0.28947(11) 0.0353(4) Uani 1 1 d .
C12 C 0.54937(17) 0.3733(2) 0.30534(13) 0.0551(7) Uani 1 1 d .
H12A H 0.5714 0.3876 0.2608 0.083 Uiso 1 1 calc R
H12B H 0.5975 0.3446 0.3420 0.083 Uiso 1 1 calc R
H12C H 0.5275 0.4395 0.3231 0.083 Uiso 1 1 calc R
C13 C 0.39787(15) 0.34232(18) 0.23148(11) 0.0397(5) Uani 1 1 d .
H13A H 0.3484 0.2925 0.2181 0.059 Uiso 1 1 calc R
H13B H 0.4222 0.3601 0.1885 0.059 Uiso 1 1 calc R
H13C H 0.3767 0.4073 0.2514 0.059 Uiso 1 1 calc R
C14 C 0.51072(16) 0.1881(2) 0.25921(13) 0.0454(5) Uani 1 1 d .
H14A H 0.4653 0.1325 0.2504 0.068 Uiso 1 1 calc R
H14B H 0.5617 0.1626 0.2945 0.068 Uiso 1 1 calc R
H14C H 0.5297 0.2055 0.2138 0.068 Uiso 1 1 calc R
C15 C 0.14160(11) -0.15406(14) 0.00073(10) 0.0246(3) Uani 1 1 d .
C16 C 0.09223(12) -0.25005(14) 0.00993(10) 0.0269(4) Uani 1 1 d .
C17 C 0.04621(13) -0.30211(16) -0.05361(12) 0.0336(4) Uani 1 1 d .
H17 H 0.0099 -0.3617 -0.0484 0.040 Uiso 1 1 calc R
C18 C 0.05265(14) -0.26842(17) -0.12352(11) 0.0365(5) Uani 1 1 d .
H18 H 0.0170 -0.3000 -0.1648 0.044 Uiso 1 1 calc R
C19 C 0.11312(14) -0.18674(16) -0.13118(11) 0.0329(4) Uani 1 1 d .
H19 H 0.1228 -0.1695 -0.1781 0.039 Uiso 1 1 calc R
C20 C 0.16004(12) -0.12932(15) -0.07076(10) 0.0270(4) Uani 1 1 d .
C21 C 0.23332(14) -0.04759(16) -0.08247(11) 0.0318(4) Uani 1 1 d .
C22 C 0.20430(15) 0.06988(17) -0.07172(12) 0.0373(4) Uani 1 1 d .
H22A H 0.1512 0.0866 -0.1077 0.056 Uiso 1 1 calc R
H22B H 0.2523 0.1184 -0.0777 0.056 Uiso 1 1 calc R
H22C H 0.1913 0.0781 -0.0231 0.056 Uiso 1 1 calc R
C23 C 0.32246(13) -0.07670(18) -0.02972(12) 0.0378(4) Uani 1 1 d .
H23A H 0.3121 -0.0800 0.0200 0.057 Uiso 1 1 calc R
H23B H 0.3671 -0.0222 -0.0331 0.057 Uiso 1 1 calc R
H23C H 0.3436 -0.1460 -0.0433 0.057 Uiso 1 1 calc R
C24 C 0.25410(19) -0.0535(2) -0.16117(13) 0.0531(6) Uani 1 1 d .
H24A H 0.2693 -0.1268 -0.1717 0.080 Uiso 1 1 calc R
H24B H 0.3041 -0.0065 -0.1645 0.080 Uiso 1 1 calc R
H24C H 0.2018 -0.0308 -0.1962 0.080 Uiso 1 1 calc R
C25 C 0.09042(14) -0.30008(15) 0.08591(11) 0.0316(4) Uani 1 1 d .
C26 C 0.02639(14) -0.23513(17) 0.12558(12) 0.0369(4) Uani 1 1 d .
H26A H 0.0300 -0.2631 0.1746 0.055 Uiso 1 1 calc R
H26B H -0.0346 -0.2418 0.0987 0.055 Uiso 1 1 calc R
H26C H 0.0438 -0.1600 0.1281 0.055 Uiso 1 1 calc R
C27 C 0.18726(14) -0.30784(17) 0.13058(11) 0.0362(4) Uani 1 1 d .
H27A H 0.1855 -0.3316 0.1798 0.054 Uiso 1 1 calc R
H27B H 0.2156 -0.2378 0.1323 0.054 Uiso 1 1 calc R
H27C H 0.2212 -0.3590 0.1075 0.054 Uiso 1 1 calc R
C28 C 0.05433(17) -0.41738(17) 0.08016(13) 0.0461(5) Uani 1 1 d .
H28A H 0.0881 -0.4600 0.0513 0.069 Uiso 1 1 calc R
H28B H -0.0084 -0.4172 0.0569 0.069 Uiso 1 1 calc R
H28C H 0.0607 -0.4481 0.1287 0.069 Uiso 1 1 calc R
C29 C 0.19483(13) -0.08046(16) 0.24053(10) 0.0311(4) Uani 1 1 d .
H29A H 0.2088 -0.0830 0.2935 0.047 Uiso 1 1 calc R
H29B H 0.2499 -0.0756 0.2217 0.047 Uiso 1 1 calc R
H29C H 0.1627 -0.1451 0.2220 0.047 Uiso 1 1 calc R
C30 C 0.05363(12) 0.00910(16) 0.24716(10) 0.0303(4) Uani 1 1 d .
H30A H 0.0186 -0.0523 0.2262 0.045 Uiso 1 1 calc R
H30B H 0.0189 0.0743 0.2353 0.045 Uiso 1 1 calc R
H30C H 0.0689 0.0010 0.2998 0.045 Uiso 1 1 calc R
C31 C 0.20749(14) 0.25817(16) 0.08742(11) 0.0339(4) Uani 1 1 d .
H31A H 0.2534 0.3095 0.1081 0.051 Uiso 1 1 calc R
H31B H 0.1490 0.2867 0.0907 0.051 Uiso 1 1 calc R
H31C H 0.2103 0.2454 0.0366 0.051 Uiso 1 1 calc R
C32 C 0.31069(12) 0.10682(16) 0.12142(11) 0.0318(4) Uani 1 1 d .
H32A H 0.3121 0.0965 0.0701 0.048 Uiso 1 1 calc R
H32B H 0.3185 0.0381 0.1464 0.048 Uiso 1 1 calc R
H32C H 0.3586 0.1550 0.1429 0.048 Uiso 1 1 calc R

loop_
_atom_site_aniso_label
_atom_site_aniso_U_11
_atom_site_aniso_U_22
_atom_site_aniso_U_33
_atom_site_aniso_U_23
_atom_site_aniso_U_13
_atom_site_aniso_U_12
Sn1 0.02637(7) 0.02534(7) 0.02442(7) -0.00483(4) 0.00471(5) -0.00197(4)
Sn2 0.02325(7) 0.02557(7) 0.02175(7) -0.00237(4) 0.00189(5) -0.00105(4)
N1 0.0240(7) 0.0285(7) 0.0246(7) -0.0025(6) 0.0056(6) -0.0027(6)
N2 0.0268(7) 0.0250(7) 0.0248(7) 0.0005(6) 0.0036(6) -0.0006(6)
O1 0.0265(6) 0.0314(7) 0.0229(6) -0.0028(5) 0.0017(5) -0.0049(5)
O2 0.0277(6) 0.0258(6) 0.0219(6) -0.0035(5) 0.0036(5) -0.0017(5)
C1 0.0232(8) 0.0313(9) 0.0232(8) -0.0038(7) 0.0030(7) -0.0013(7)
C2 0.0263(9) 0.0337(10) 0.0257(9) -0.0008(7) 0.0035(7) -0.0038(7)
C3 0.0285(10) 0.0363(10) 0.0341(10) -0.0054(8) 0.0022(8) -0.0094(8)
C4 0.0306(10) 0.0460(11) 0.0262(9) -0.0113(8) 0.0013(7) -0.0050(9)
C5 0.0268(9) 0.0453(11) 0.0240(9) -0.0014(8) 0.0051(7) -0.0006(8)
C6 0.0230(8) 0.0334(10) 0.0266(9) 0.0001(7) 0.0045(7) -0.0017(7)
C7 0.0341(10) 0.0356(10) 0.0290(10) 0.0004(8) 0.0070(8) -0.0061(8)
C8 0.0340(11) 0.0453(12) 0.0375(11) -0.0040(9) 0.0119(9) -0.0119(9)
C9 0.0384(11) 0.0350(10) 0.0393(11) 0.0025(9) 0.0040(9) 0.0009(9)
C10 0.0610(15) 0.0521(14) 0.0320(11) 0.0081(10) 0.0062(10) -0.0140(11)
C11 0.0339(10) 0.0436(11) 0.0292(10) -0.0030(8) 0.0078(8) -0.0149(9)
C12 0.0523(14) 0.0735(18) 0.0400(12) -0.0006(12) 0.0103(10) -0.0363(13)
C13 0.0497(13) 0.0378(11) 0.0309(10) 0.0011(8) 0.0063(9) -0.0097(9)
C14 0.0370(12) 0.0607(15) 0.0414(12) -0.0028(10) 0.0146(9) -0.0022(10)
C15 0.0222(8) 0.0269(8) 0.0241(8) -0.0039(7) 0.0029(6) 0.0029(7)
C16 0.0269(9) 0.0242(8) 0.0299(9) -0.0035(7) 0.0062(7) 0.0015(7)
C17 0.0315(10) 0.0262(9) 0.0411(11) -0.0100(8) 0.0022(8) -0.0005(8)
C18 0.0372(11) 0.0358(10) 0.0323(10) -0.0154(8) -0.0045(8) 0.0039(8)
C19 0.0353(10) 0.0386(10) 0.0238(9) -0.0051(8) 0.0030(7) 0.0080(8)
C20 0.0262(9) 0.0296(9) 0.0249(9) -0.0029(7) 0.0038(7) 0.0039(7)
C21 0.0332(10) 0.0384(11) 0.0252(9) 0.0003(8) 0.0092(8) -0.0004(8)
C22 0.0414(11) 0.0355(10) 0.0346(11) 0.0063(8) 0.0064(9) 0.0000(9)
C23 0.0275(10) 0.0417(11) 0.0453(12) -0.0010(9) 0.0099(8) 0.0013(8)
C24 0.0618(16) 0.0692(17) 0.0336(12) -0.0025(11) 0.0229(11) -0.0114(13)
C25 0.0368(10) 0.0243(9) 0.0356(10) -0.0026(7) 0.0119(8) -0.0036(8)
C26 0.0374(11) 0.0363(11) 0.0401(11) -0.0056(9) 0.0151(9) -0.0036(9)
C27 0.0426(12) 0.0328(10) 0.0342(10) 0.0052(8) 0.0095(9) 0.0076(8)
C28 0.0633(15) 0.0310(11) 0.0483(13) -0.0060(9) 0.0217(11) -0.0111(10)
C29 0.0321(10) 0.0301(10) 0.0293(9) -0.0033(7) 0.0017(7) 0.0010(8)
C30 0.0272(9) 0.0348(10) 0.0299(9) -0.0026(8) 0.0083(7) -0.0040(8)
C31 0.0364(10) 0.0295(9) 0.0342(10) 0.0052(8) 0.0021(8) -0.0037(8)
C32 0.0280(9) 0.0373(10) 0.0300(9) -0.0033(8) 0.0055(7) -0.0003(8)

loop_
_atom_type_symbol
_atom_type_description
_atom_type_scat_dispersion_real
_atom_type_scat_dispersion_imag
_atom_type_scat_source
C C 0.0033 0.0016 'International Tables Vol C Tables 4.2.6.8 and 6.1.1.4'
H H 0.0000 0.0000 'International Tables Vol C Tables 4.2.6.8 and 6.1.1.4'
N N 0.0061 0.0033 'International Tables Vol C Tables 4.2.6.8 and 6.1.1.4'
O O 0.0106 0.0060 'International Tables Vol C Tables 4.2.6.8 and 6.1.1.4'
Sn Sn -0.6537 1.4246 'International Tables Vol C Tables 4.2.6.8 and 6.1.1.4'

loop_
_geom_angle_atom_site_label_1
_geom_angle_atom_site_label_2
_geom_angle_atom_site_label_3
_geom_angle
O1 Sn1 N1 98.95(5)
O1 Sn1 N2 98.03(5)
N1 Sn1 N2 77.07(5)
O2 Sn2 N2 97.28(5)
O2 Sn2 N1 97.95(5)
N2 Sn2 N1 76.26(5)
C29 N1 C30 109.24(15)
C29 N1 Sn1 115.37(11)
C30 N1 Sn1 109.04(11)
C29 N1 Sn2 115.27(11)
C30 N1 Sn2 109.74(11)
Sn1 N1 Sn2 97.60(6)
C32 N2 C31 110.00(15)
C32 N2 Sn1 114.56(11)
C31 N2 Sn1 110.61(11)
C32 N2 Sn2 114.03(11)
C31 N2 Sn2 109.40(11)
Sn1 N2 Sn2 97.66(6)
C1 O1 Sn1 122.44(11)
C15 O2 Sn2 122.87(10)
O1 C1 C2 120.21(16)
O1 C1 C6 120.73(16)
C2 C1 C6 118.95(16)
C3 C2 C1 118.08(17)
C3 C2 C11 118.81(17)
C1 C2 C11 122.90(16)
C4 C3 C2 122.10(18)
C4 C3 H3 118.9
C2 C3 H3 118.9
C5 C4 C3 118.89(18)
C5 C4 H4 120.6
C3 C4 H4 120.6
C4 C5 C6 122.18(18)
C4 C5 H5 118.9
C6 C5 H5 118.9
C5 C6 C1 118.17(17)
C5 C6 C7 118.80(17)
C1 C6 C7 123.00(16)
C8 C7 C10 107.03(17)
C8 C7 C9 112.60(17)
C10 C7 C9 105.20(18)
C8 C7 C6 109.81(17)
C10 C7 C6 112.26(16)
C9 C7 C6 109.88(16)
C7 C8 H8A 109.5
C7 C8 H8B 109.5
H8A C8 H8B 109.5
C7 C8 H8C 109.5
H8A C8 H8C 109.5
H8B C8 H8C 109.5
C7 C9 H9A 109.5
C7 C9 H9B 109.5
H9A C9 H9B 109.5
C7 C9 H9C 109.5
H9A C9 H9C 109.5
H9B C9 H9C 109.5
C7 C10 H10A 109.5
C7 C10 H10B 109.5
H10A C10 H10B 109.5
C7 C10 H10C 109.5
H10A C10 H10C 109.5
H10B C10 H10C 109.5
C13 C11 C14 111.59(17)
C13 C11 C12 105.95(19)
C14 C11 C12 106.42(19)
C13 C11 C2 112.28(17)
C14 C11 C2 108.64(17)
C12 C11 C2 111.82(17)
C11 C12 H12A 109.5
C11 C12 H12B 109.5
H12A C12 H12B 109.5
C11 C12 H12C 109.5
H12A C12 H12C 109.5
H12B C12 H12C 109.5
C11 C13 H13A 109.5
C11 C13 H13B 109.5
H13A C13 H13B 109.5
C11 C13 H13C 109.5
H13A C13 H13C 109.5
H13B C13 H13C 109.5
C11 C14 H14A 109.5
C11 C14 H14B 109.5
H14A C14 H14B 109.5
C11 C14 H14C 109.5
H14A C14 H14C 109.5
H14B C14 H14C 109.5
O2 C15 C16 120.48(16)
O2 C15 C20 120.51(16)
C16 C15 C20 118.92(16)
C17 C16 C15 117.86(17)
C17 C16 C25 119.30(17)
C15 C16 C25 122.81(16)
C18 C17 C16 122.40(19)
C18 C17 H17 118.8
C16 C17 H17 118.8
C17 C18 C19 118.71(18)
C17 C18 H18 120.6
C19 C18 H18 120.6
C18 C19 C20 122.08(19)
C18 C19 H19 119.0
C20 C19 H19 119.0
C19 C20 C15 118.14(17)
C19 C20 C21 119.17(17)
C15 C20 C21 122.57(16)
C22 C21 C20 111.66(16)
C22 C21 C23 111.85(17)
C20 C21 C23 108.69(16)
C22 C21 C24 106.21(18)
C20 C21 C24 112.34(17)
C23 C21 C24 105.96(18)
C21 C22 H22A 109.5
C21 C22 H22B 109.5
H22A C22 H22B 109.5
C21 C22 H22C 109.5
H22A C22 H22C 109.5
H22B C22 H22C 109.5
C21 C23 H23A 109.5
C21 C23 H23B 109.5
H23A C23 H23B 109.5
C21 C23 H23C 109.5
H23A C23 H23C 109.5
H23B C23 H23C 109.5
C21 C24 H24A 109.5
C21 C24 H24B 109.5
H24A C24 H24B 109.5
C21 C24 H24C 109.5
H24A C24 H24C 109.5
H24B C24 H24C 109.5
C27 C25 C16 109.58(16)
C27 C25 C28 105.38(17)
C16 C25 C28 112.36(16)
C27 C25 C26 113.16(17)
C16 C25 C26 110.29(16)
C28 C25 C26 105.98(17)
C25 C26 H26A 109.5
C25 C26 H26B 109.5
H26A C26 H26B 109.5
C25 C26 H26C 109.5
H26A C26 H26C 109.5
H26B C26 H26C 109.5
C25 C27 H27A 109.5
C25 C27 H27B 109.5
H27A C27 H27B 109.5
C25 C27 H27C 109.5
H27A C27 H27C 109.5
H27B C27 H27C 109.5
C25 C28 H28A 109.5
C25 C28 H28B 109.5
H28A C28 H28B 109.5
C25 C28 H28C 109.5
H28A C28 H28C 109.5
H28B C28 H28C 109.5
N1 C29 H29A 109.5
N1 C29 H29B 109.5
H29A C29 H29B 109.5
N1 C29 H29C 109.5
H29A C29 H29C 109.5
H29B C29 H29C 109.5
N1 C30 H30A 109.5
N1 C30 H30B 109.5
H30A C30 H30B 109.5
N1 C30 H30C 109.5
H30A C30 H30C 109.5
H30B C30 H30C 109.5
N2 C31 H31A 109.5
N2 C31 H31B 109.5
H31A C31 H31B 109.5
N2 C31 H31C 109.5
H31A C31 H31C 109.5
H31B C31 H31C 109.5
N2 C32 H32A 109.5
N2 C32 H32B 109.5
H32A C32 H32B 109.5
N2 C32 H32C 109.5
H32A C32 H32C 109.5
H32B C32 H32C 109.5

loop_
_geom_bond_atom_site_label_1
_geom_bond_atom_site_label_2
_geom_bond_distance
Sn1 O1 2.0757(13)
Sn1 N1 2.2580(15)
Sn1 N2 2.2607(15)
Sn2 O2 2.1028(12)
Sn2 N2 2.2772(15)
Sn2 N1 2.2819(15)
N1 C29 1.482(2)
N1 C30 1.485(2)
N2 C32 1.482(2)
N2 C31 1.486(2)
O1 C1 1.375(2)
O2 C15 1.366(2)
C1 C2 1.424(3)
C1 C6 1.426(3)
C2 C3 1.397(3)
C2 C11 1.544(3)
C3 C4 1.380(3)
C3 H3 0.9300
C4 C5 1.375(3)
C4 H4 0.9300
C5 C6 1.395(3)
C5 H5 0.9300
C6 C7 1.542(3)
C7 C8 1.539(3)
C7 C10 1.539(3)
C7 C9 1.541(3)
C8 H8A 0.9600
C8 H8B 0.9600
C8 H8C 0.9600
C9 H9A 0.9600
C9 H9B 0.9600
C9 H9C 0.9600
C10 H10A 0.9600
C10 H10B 0.9600
C10 H10C 0.9600
C11 C13 1.531(3)
C11 C14 1.534(3)
C11 C12 1.544(3)
C12 H12A 0.9600
C12 H12B 0.9600
C12 H12C 0.9600
C13 H13A 0.9600
C13 H13B 0.9600
C13 H13C 0.9600
C14 H14A 0.9600
C14 H14B 0.9600
C14 H14C 0.9600
C15 C16 1.423(2)
C15 C20 1.432(3)
C16 C17 1.399(3)
C16 C25 1.536(3)
C17 C18 1.376(3)
C17 H17 0.9300
C18 C19 1.382(3)
C18 H18 0.9300
C19 C20 1.394(3)
C19 H19 0.9300
C20 C21 1.538(3)
C21 C22 1.535(3)
C21 C23 1.543(3)
C21 C24 1.544(3)
C22 H22A 0.9600
C22 H22B 0.9600
C22 H22C 0.9600
C23 H23A 0.9600
C23 H23B 0.9600
C23 H23C 0.9600
C24 H24A 0.9600
C24 H24B 0.9600
C24 H24C 0.9600
C25 C27 1.535(3)
C25 C28 1.540(3)
C25 C26 1.540(3)
C26 H26A 0.9600
C26 H26B 0.9600
C26 H26C 0.9600
C27 H27A 0.9600
C27 H27B 0.9600
C27 H27C 0.9600
C28 H28A 0.9600
C28 H28B 0.9600
C28 H28C 0.9600
C29 H29A 0.9600
C29 H29B 0.9600
C29 H29C 0.9600
C30 H30A 0.9600
C30 H30B 0.9600
C30 H30C 0.9600
C31 H31A 0.9600
C31 H31B 0.9600
C31 H31C 0.9600
C32 H32A 0.9600
C32 H32B 0.9600
C32 H32C 0.9600
